data_1560490
loop_
_publ_author_name
'Petrus, Rafa\/l'
'Utko, J\'ozef'
'Gni\/lka, Rados\/law'
'Fleszar, Mariusz G.'
'Lis, Tadeusz'
'Sobota, Piotr'

_publ_section_title
;
 Solvothermal Alcoholysis Method for Recycling High-Consistency Silicone
 Rubber Waste
;
_journal_issue 5
_journal_name_full Macromolecules
_journal_page_first 2449
_journal_page_last 2465
_journal_paper_doi 10.1021/acs.macromol.0c02773
_journal_volume 54
_journal_year 2021
_chemical_formula_moiety 'C40 H48 Mg2 O14, C2 H6 O'
_chemical_formula_sum 'C42 H54 Mg2 O15'
_chemical_formula_weight 847.47
_space_group_crystal_system monoclinic
_space_group_IT_number 14
_space_group_name_Hall '-P 2ybc'
_space_group_name_H-M_alt 'P 1 21/c 1'
_atom_sites_solution_hydrogens mixed
_atom_sites_solution_primary direct
_audit_creation_method SHELXL-2014/7
_cell_angle_alpha 90
_cell_angle_beta 91.41(2)
_cell_angle_gamma 90
_cell_formula_units_Z 8
_cell_length_a 15.325(3)
_cell_length_b 15.605(3)
_cell_length_c 36.005(4)
_cell_measurement_reflns_used 9006
_cell_measurement_temperature 104(2)
_cell_measurement_theta_max 73.86
_cell_measurement_theta_min 5.79
_cell_volume 8608(3)
_computing_cell_refinement 'CrysAlis PRO (Agilent, 2011)'
_computing_data_collection 'CrysAlis PRO (Agilent, 2011)'
_computing_data_reduction 'CrysAlis PRO (Agilent, 2011)'
_computing_molecular_graphics 'DIAMOND  (Brandenburg, 2007)'
_computing_publication_material 'SHELXL-2014/7 (Sheldrick, 2014)'
_computing_structure_refinement 'SHELXL-2014/7 (Sheldrick, 2014)'
_computing_structure_solution 'SHELXS-2014/7 (Sheldrick, 2014)'
_diffrn_ambient_temperature 104(2)
_diffrn_measured_fraction_theta_full 1.000
_diffrn_measured_fraction_theta_max 0.996
_diffrn_measurement_device_type 'SuperNova, Dual, Cu at zero, Atlas'
_diffrn_measurement_method \w
_diffrn_radiation_monochromator mirror
_diffrn_radiation_source 'SuperNova (Cu) X-ray Source'
_diffrn_radiation_type CuK\a
_diffrn_radiation_wavelength 1.54178
_diffrn_reflns_av_unetI/netI 0.0154
_diffrn_reflns_Laue_measured_fraction_full 1.000
_diffrn_reflns_Laue_measured_fraction_max 0.996
_diffrn_reflns_limit_h_max 18
_diffrn_reflns_limit_h_min -18
_diffrn_reflns_limit_k_max 19
_diffrn_reflns_limit_k_min -19
_diffrn_reflns_limit_l_max 40
_diffrn_reflns_limit_l_min -44
_diffrn_reflns_number 18787
_diffrn_reflns_point_group_measured_fraction_full 1.000
_diffrn_reflns_point_group_measured_fraction_max 0.996
_diffrn_reflns_theta_full 68.000
_diffrn_reflns_theta_max 71.999
_diffrn_reflns_theta_min 2.884
_exptl_absorpt_coefficient_mu 1.077
_exptl_absorpt_correction_T_max 0.745
_exptl_absorpt_correction_T_min 0.634
_exptl_absorpt_correction_type analytical
_exptl_absorpt_process_details
;
Analytical numeric absorption correction using a multifaceted crystal
model based on expressions derived by R.C. Clark & J.S. Reid.
(Clark, R. C. & Reid, J. S. (1995). Acta Cryst. A51, 887-897)
;
_exptl_crystal_colour colourless
_exptl_crystal_density_diffrn 1.308
_exptl_crystal_description plates
_exptl_crystal_F_000 3600
_exptl_crystal_size_max 0.400
_exptl_crystal_size_mid 0.360
_exptl_crystal_size_min 0.320
_refine_diff_density_max 0.701
_refine_diff_density_min -0.717
_refine_diff_density_rms 0.104
_refine_ls_extinction_method none
_refine_ls_goodness_of_fit_ref 1.109
_refine_ls_hydrogen_treatment constr
_refine_ls_matrix_type full
_refine_ls_number_parameters 1023
_refine_ls_number_reflns 18787
_refine_ls_number_restraints 0
_refine_ls_restrained_S_all 1.109
_refine_ls_R_factor_all 0.0735
_refine_ls_R_factor_gt 0.0693
_refine_ls_shift/su_max 0.000
_refine_ls_shift/su_mean 0.000
_refine_ls_structure_factor_coef Fsqd
_refine_ls_weighting_details 'w=1/[\s^2^(Fo^2^)+(0.0927P)^2^+28.9779P] where P=(Fo^2^+2Fc^2^)/3'
_refine_ls_weighting_scheme calc
_refine_ls_wR_factor_gt 0.1980
_refine_ls_wR_factor_ref 0.2026
_reflns_Friedel_coverage 0.000
_reflns_number_gt 17460
_reflns_number_total 18787
_reflns_threshold_expression 'I > 2\s(I)'
_cod_data_source_file ma0c02773_si_002.cif
_cod_data_source_block 3
_cod_original_sg_symbol_H-M 'P 21/c'
_cod_database_code 1560490
_shelx_shelxl_version_number 2014/7
_shelx_space_group_comment
;
The symmetry employed for this shelxl refinement is uniquely defined
by the following loop, which should always be used as a source of
symmetry information in preference to the above space-group names.
They are only intended as comments.
;
_shelx_estimated_absorpt_t_min 0.673
_shelx_estimated_absorpt_t_max 0.724

loop_
_space_group_symop_operation_xyz
'x, y, z'
'-x, y+1/2, -z+1/2'
'-x, -y, -z'
'x, -y-1/2, z-1/2'

loop_
_atom_site_label
_atom_site_type_symbol
_atom_site_fract_x
_atom_site_fract_y
_atom_site_fract_z
_atom_site_U_iso_or_equiv
_atom_site_adp_type
_atom_site_occupancy
_atom_site_site_symmetry_order
_atom_site_calc_flag
_atom_site_refinement_flags_posn
_atom_site_refinement_flags_adp
_atom_site_refinement_flags_occupancy
_atom_site_disorder_assembly
_atom_site_disorder_group
Mg1 Mg 0.43398(9) 0.86559(9) 0.11328(4) 0.0105(3) Uani 1 1 d . . . . .
Mg2 Mg 0.61002(8) 0.79474(9) 0.14487(4) 0.0097(3) Uani 1 1 d . . . . .
Mg3 Mg 0.87840(9) 0.29380(9) 0.14547(4) 0.0103(3) Uani 1 1 d . . . . .
Mg4 Mg 1.05061(8) 0.36573(9) 0.11519(4) 0.0095(3) Uani 1 1 d . . . . .
O1 O 0.66540(19) 0.8459(2) 0.09889(8) 0.0148(6) Uani 1 1 d . . . . .
C1 C 0.7465(3) 0.8381(3) 0.09004(13) 0.0142(6) Uani 1 1 d . . . . .
C2 C 0.7703(3) 0.8367(3) 0.05208(12) 0.0142(6) Uani 1 1 d . . . . .
H2 H 0.7257 0.8422 0.0334 0.017 Uiso 1 1 calc R U . . .
C3 C 0.8549(3) 0.8275(3) 0.04154(13) 0.0184(9) Uani 1 1 d . . . . .
H3 H 0.8677 0.8260 0.0159 0.022 Uiso 1 1 calc R U . . .
C4 C 0.9232(3) 0.8204(3) 0.06799(13) 0.0163(6) Uani 1 1 d . . . . .
H4 H 0.9818 0.8134 0.0606 0.020 Uiso 1 1 calc R U . . .
C5 C 0.9031(3) 0.8240(3) 0.10510(13) 0.0163(6) Uani 1 1 d . . . . .
H5 H 0.9488 0.8207 0.1234 0.020 Uiso 1 1 calc R U . . .
C6 C 0.8171(3) 0.8324(3) 0.11642(12) 0.0109(6) Uani 1 1 d . . . . .
C7 C 0.7983(3) 0.8369(3) 0.15634(12) 0.0109(6) Uani 1 1 d . . . . .
O2 O 0.72608(18) 0.83006(19) 0.16990(8) 0.0115(6) Uani 1 1 d . . . . .
O3 O 0.86882(18) 0.8508(2) 0.17801(8) 0.0145(6) Uani 1 1 d . . . . .
C8 C 0.8521(3) 0.8566(3) 0.21762(12) 0.0153(9) Uani 1 1 d . . . . .
H8A H 0.8259 0.8026 0.2265 0.018 Uiso 1 1 calc R U . . .
H8B H 0.8112 0.9042 0.2224 0.018 Uiso 1 1 calc R U . . .
C9 C 0.9385(3) 0.8726(3) 0.23738(13) 0.0181(9) Uani 1 1 d . . . . .
H9A H 0.9291 0.8803 0.2640 0.027 Uiso 1 1 calc R U . . .
H9B H 0.9653 0.9244 0.2273 0.027 Uiso 1 1 calc R U . . .
H9C H 0.9772 0.8236 0.2336 0.027 Uiso 1 1 calc R U . . .
O4 O 0.52928(18) 0.89845(18) 0.15064(8) 0.0112(6) Uani 1 1 d . . . . .
C10 C 0.5380(3) 0.9682(3) 0.17118(11) 0.0105(8) Uani 1 1 d . . . . .
C11 C 0.5990(3) 0.9676(3) 0.20124(12) 0.0150(9) Uani 1 1 d . . . . .
H11 H 0.6298 0.9162 0.2069 0.018 Uiso 1 1 calc R U . . .
C12 C 0.6148(3) 1.0392(3) 0.22246(13) 0.0202(10) Uani 1 1 d . . . . .
H12 H 0.6563 1.0363 0.2424 0.024 Uiso 1 1 calc R U . . .
C13 C 0.5713(3) 1.1160(3) 0.21533(15) 0.0249(11) Uani 1 1 d . . . . .
H13 H 0.5844 1.1657 0.2296 0.030 Uiso 1 1 calc R U . . .
C14 C 0.5088(3) 1.1184(3) 0.18708(13) 0.0193(10) Uani 1 1 d . . . . .
H14 H 0.4773 1.1700 0.1825 0.023 Uiso 1 1 calc R U . . .
C15 C 0.4908(3) 1.0453(3) 0.16488(12) 0.0140(6) Uani 1 1 d . . . . .
C16 C 0.4238(3) 1.0523(3) 0.13555(12) 0.0140(6) Uani 1 1 d . . . . .
O5 O 0.3975(2) 0.9934(2) 0.11564(9) 0.0163(6) Uani 1 1 d . . . . .
O6 O 0.3895(2) 1.1298(2) 0.13154(10) 0.0205(7) Uani 1 1 d . . . . .
C17 C 0.3174(3) 1.1396(3) 0.10512(15) 0.0232(10) Uani 1 1 d . . . . .
H17A H 0.2822 1.1900 0.1121 0.028 Uiso 1 1 calc R U . . .
H17B H 0.2794 1.0884 0.1061 0.028 Uiso 1 1 calc R U . . .
C18 C 0.3484(4) 1.1509(4) 0.06624(16) 0.0328(12) Uani 1 1 d . . . . .
H18A H 0.2985 1.1641 0.0497 0.049 Uiso 1 1 calc R U . . .
H18B H 0.3764 1.0980 0.0580 0.049 Uiso 1 1 calc R U . . .
H18C H 0.3905 1.1982 0.0656 0.049 Uiso 1 1 calc R U . . .
O7 O 0.34608(19) 0.8297(2) 0.14997(8) 0.0151(6) Uani 1 1 d . . . . .
C19 C 0.2665(3) 0.8579(3) 0.15176(12) 0.0153(6) Uani 1 1 d . . . . .
C20 C 0.2257(3) 0.8644(3) 0.18670(12) 0.0153(6) Uani 1 1 d . . . . .
H20 H 0.2579 0.8486 0.2085 0.018 Uiso 1 1 calc R U . . .
C21 C 0.1421(3) 0.8926(3) 0.18992(14) 0.0217(10) Uani 1 1 d . . . . .
H21 H 0.1175 0.8960 0.2138 0.026 Uiso 1 1 calc R U . . .
C22 C 0.0921(3) 0.9165(3) 0.15885(14) 0.0210(10) Uani 1 1 d . . . . .
H22 H 0.0340 0.9366 0.1614 0.025 Uiso 1 1 calc R U . . .
C23 C 0.1280(3) 0.9106(3) 0.12440(14) 0.0197(10) Uani 1 1 d . . . . .
H23 H 0.0940 0.9261 0.1030 0.024 Uiso 1 1 calc R U . . .
C24 C 0.2136(3) 0.8823(3) 0.12012(12) 0.0137(8) Uani 1 1 d . . . . .
C25 C 0.2508(3) 0.8739(3) 0.08289(13) 0.0202(10) Uani 1 1 d . . . . .
O8 O 0.3263(2) 0.8588(2) 0.07553(9) 0.0167(7) Uani 1 1 d . . . . .
O9A O 0.1864(4) 0.8712(5) 0.05602(17) 0.0186(13) Uani 0.638(9) 1 d . . P A 1
C26A C 0.2148(5) 0.8622(6) 0.0179(2) 0.0208(14) Uani 0.638(9) 1 d . . P A 1
H26A H 0.1665 0.8383 0.0024 0.025 Uiso 0.638(9) 1 calc R U P A 1
H26B H 0.2644 0.8217 0.0173 0.025 Uiso 0.638(9) 1 calc R U P A 1
C27A C 0.2422(6) 0.9471(6) 0.0023(3) 0.0330(18) Uani 0.638(9) 1 d . . P A 1
H27A H 0.2533 0.9408 -0.0243 0.049 Uiso 0.638(9) 1 calc R U P A 1
H27B H 0.2956 0.9667 0.0152 0.049 Uiso 0.638(9) 1 calc R U P A 1
H27C H 0.1957 0.9893 0.0056 0.049 Uiso 0.638(9) 1 calc R U P A 1
O9B O 0.1985(8) 0.9161(10) 0.0566(3) 0.021(2) Uani 0.362(9) 1 d . . P A 2
C26B C 0.2295(9) 0.9183(11) 0.0192(4) 0.0208(14) Uani 0.362(9) 1 d . . P A 2
H26C H 0.2925 0.9325 0.0197 0.025 Uiso 0.362(9) 1 calc R U P A 2
H26D H 0.1982 0.9637 0.0050 0.025 Uiso 0.362(9) 1 calc R U P A 2
C27B C 0.2156(11) 0.8342(11) 0.0005(5) 0.0330(18) Uani 0.362(9) 1 d . . P A 2
H27D H 0.2304 0.8392 -0.0258 0.049 Uiso 0.362(9) 1 calc R U P A 2
H27E H 0.1543 0.8173 0.0024 0.049 Uiso 0.362(9) 1 calc R U P A 2
H27F H 0.2529 0.7908 0.0125 0.049 Uiso 0.362(9) 1 calc R U P A 2
O10 O 0.50215(18) 0.75066(19) 0.11687(8) 0.0119(6) Uani 1 1 d . . . . .
C28 C 0.4912(3) 0.6794(3) 0.09748(11) 0.0101(8) Uani 1 1 d . . . . .
C29 C 0.4099(3) 0.6645(3) 0.07939(12) 0.0157(9) Uani 1 1 d . . . . .
H29 H 0.3642 0.7049 0.0823 0.019 Uiso 1 1 calc R U . . .
C30 C 0.3950(3) 0.5930(3) 0.05766(13) 0.0189(9) Uani 1 1 d . . . . .
H30 H 0.3396 0.5850 0.0458 0.023 Uiso 1 1 calc R U . . .
C31 C 0.4604(3) 0.5324(3) 0.05301(13) 0.0178(9) Uani 1 1 d . . . . .
H31 H 0.4507 0.4841 0.0374 0.021 Uiso 1 1 calc R U . . .
C32 C 0.5388(3) 0.5436(3) 0.07117(12) 0.0125(6) Uani 1 1 d . . . . .
H32 H 0.5827 0.5012 0.0686 0.015 Uiso 1 1 calc R U . . .
C33 C 0.5571(3) 0.6157(3) 0.09365(12) 0.0125(6) Uani 1 1 d . . . . .
C34 C 0.6426(3) 0.6214(3) 0.11196(12) 0.0115(8) Uani 1 1 d . . . . .
O11 O 0.66788(19) 0.68051(19) 0.13229(9) 0.0144(6) Uani 1 1 d . . . . .
O12 O 0.6950(2) 0.5559(2) 0.10496(10) 0.0214(7) Uani 1 1 d . . . . .
C35 C 0.7845(3) 0.5590(3) 0.11868(14) 0.0211(10) Uani 1 1 d . . . . .
H35A H 0.8040 0.5007 0.1259 0.025 Uiso 1 1 calc R U . . .
H35B H 0.7887 0.5962 0.1409 0.025 Uiso 1 1 calc R U . . .
C36 C 0.8420(3) 0.5934(4) 0.08908(17) 0.0337(13) Uani 1 1 d . . . . .
H36A H 0.9031 0.5915 0.0978 0.051 Uiso 1 1 calc R U . . .
H36B H 0.8256 0.6528 0.0834 0.051 Uiso 1 1 calc R U . . .
H36C H 0.8351 0.5584 0.0666 0.051 Uiso 1 1 calc R U . . .
O13 O 0.57484(19) 0.7446(2) 0.19557(9) 0.0150(6) Uani 1 1 d . . . . .
H13A H 0.5217 0.7331 0.1981 0.023 Uiso 1 1 d R U . . .
C37 C 0.6251(3) 0.6964(3) 0.22215(14) 0.0226(10) Uani 1 1 d . . . . .
H37A H 0.6090 0.7143 0.2475 0.027 Uiso 1 1 calc R U . . .
H37B H 0.6877 0.7096 0.2192 0.027 Uiso 1 1 calc R U . . .
C38 C 0.6120(3) 0.6015(3) 0.21842(16) 0.0279(11) Uani 1 1 d . . . . .
H38A H 0.6501 0.5716 0.2364 0.042 Uiso 1 1 calc R U . . .
H38B H 0.6262 0.5835 0.1932 0.042 Uiso 1 1 calc R U . . .
H38C H 0.5509 0.5874 0.2232 0.042 Uiso 1 1 calc R U . . .
O14 O 0.5165(2) 0.8954(2) 0.07032(9) 0.0220(7) Uani 1 1 d . . . . .
H14A H 0.5669 0.8752 0.0736 0.033 Uiso 1 1 d R U . . .
C39 C 0.5050(3) 0.9152(3) 0.03229(12) 0.0201(10) Uani 1 1 d . . . . .
H39A H 0.5587 0.9428 0.0233 0.024 Uiso 1 1 calc R U . . .
H39B H 0.4565 0.9566 0.0292 0.024 Uiso 1 1 calc R U . . .
C40 C 0.4855(4) 0.8373(5) 0.00917(18) 0.0432(16) Uani 1 1 d . . . . .
H40A H 0.4773 0.8541 -0.0169 0.065 Uiso 1 1 calc R U . . .
H40B H 0.4321 0.8100 0.0178 0.065 Uiso 1 1 calc R U . . .
H40C H 0.5342 0.7968 0.0115 0.065 Uiso 1 1 calc R U . . .
O15 O 1.14313(19) 0.3304(2) 0.15187(8) 0.0147(6) Uani 1 1 d . . . . .
C41 C 1.2227(3) 0.3577(3) 0.15324(12) 0.0136(6) Uani 1 1 d . . . . .
C42 C 1.2683(3) 0.3653(3) 0.18795(12) 0.0136(6) Uani 1 1 d . . . . .
H42 H 1.2389 0.3505 0.2100 0.016 Uiso 1 1 calc R U . . .
C43 C 1.3523(3) 0.3930(3) 0.19097(13) 0.0190(10) Uani 1 1 d . . . . .
H43 H 1.3800 0.3966 0.2148 0.023 Uiso 1 1 calc R U . . .
C44 C 1.3990(3) 0.4165(3) 0.15932(13) 0.0171(7) Uani 1 1 d . . . . .
H44 H 1.4575 0.4364 0.1616 0.021 Uiso 1 1 calc R U . . .
C45 C 1.3577(3) 0.4101(3) 0.12502(13) 0.0171(7) Uani 1 1 d . . . . .
H45 H 1.3884 0.4258 0.1034 0.021 Uiso 1 1 calc R U . . .
C46 C 1.2712(3) 0.3807(3) 0.12121(12) 0.0121(6) Uani 1 1 d . . . . .
C47 C 1.2288(3) 0.3711(3) 0.08433(12) 0.0121(6) Uani 1 1 d . . . . .
O16 O 1.15233(18) 0.3569(2) 0.07760(8) 0.0132(6) Uani 1 1 d . . . . .
O17 O 1.28557(19) 0.3787(2) 0.05662(9) 0.0177(7) Uani 1 1 d . . . . .
C48 C 1.2493(3) 0.3650(4) 0.01951(13) 0.0228(10) Uani 1 1 d . . . . .
H48A H 1.2032 0.4079 0.0138 0.027 Uiso 1 1 calc R U . . .
H48B H 1.2231 0.3071 0.0176 0.027 Uiso 1 1 calc R U . . .
C49 C 1.3218(3) 0.3737(5) -0.00699(14) 0.0372(14) Uani 1 1 d . . . . .
H49A H 1.3006 0.3592 -0.0321 0.056 Uiso 1 1 calc R U . . .
H49B H 1.3694 0.3348 0.0003 0.056 Uiso 1 1 calc R U . . .
H49C H 1.3433 0.4329 -0.0066 0.056 Uiso 1 1 calc R U . . .
O18 O 0.98323(18) 0.25069(18) 0.11752(8) 0.0109(6) Uani 1 1 d . . . . .
C50 C 0.9923(3) 0.1800(3) 0.09752(12) 0.0121(6) Uani 1 1 d . . . . .
C51 C 1.0723(3) 0.1645(3) 0.08050(12) 0.0121(6) Uani 1 1 d . . . . .
H51 H 1.1190 0.2036 0.0847 0.015 Uiso 1 1 calc R U . . .
C52 C 1.0855(3) 0.0948(3) 0.05791(13) 0.0182(9) Uani 1 1 d . . . . .
H52 H 1.1403 0.0870 0.0466 0.022 Uiso 1 1 calc R U . . .
C53 C 1.0184(3) 0.0353(3) 0.05157(13) 0.0196(10) Uani 1 1 d . . . . .
H53 H 1.0269 -0.0123 0.0356 0.024 Uiso 1 1 calc R U . . .
C54 C 0.9404(3) 0.0465(3) 0.06857(13) 0.0173(9) Uani 1 1 d . . . . .
H54 H 0.8953 0.0056 0.0645 0.021 Uiso 1 1 calc R U . . .
C55 C 0.9250(3) 0.1174(3) 0.09210(12) 0.0127(8) Uani 1 1 d . . . . .
C56 C 0.8413(3) 0.1226(3) 0.11056(12) 0.0135(8) Uani 1 1 d . . . . .
O19 O 0.81926(19) 0.17966(19) 0.13180(9) 0.0155(6) Uani 1 1 d . . . . .
O20 O 0.7885(2) 0.0581(2) 0.10253(10) 0.0222(7) Uani 1 1 d . . . . .
C57 C 0.7002(3) 0.0602(3) 0.11732(15) 0.0225(10) Uani 1 1 d . . . . .
H57A H 0.7001 0.0951 0.1403 0.027 Uiso 1 1 calc R U . . .
H57B H 0.6815 0.0014 0.1236 0.027 Uiso 1 1 calc R U . . .
C58 C 0.6383(3) 0.0978(4) 0.08919(17) 0.0305(12) Uani 1 1 d . . . . .
H58A H 0.5799 0.1014 0.0996 0.046 Uiso 1 1 calc R U . . .
H58B H 0.6361 0.0614 0.0670 0.046 Uiso 1 1 calc R U . . .
H58C H 0.6580 0.1553 0.0824 0.046 Uiso 1 1 calc R U . . .
O21 O 0.95921(18) 0.39789(19) 0.15229(8) 0.0112(6) Uani 1 1 d . . . . .
C59 C 0.9515(3) 0.4679(3) 0.17278(11) 0.0115(8) Uani 1 1 d . . . . .
C60 C 0.8929(3) 0.4669(3) 0.20229(12) 0.0136(8) Uani 1 1 d . . . . .
H60 H 0.8635 0.4151 0.2079 0.016 Uiso 1 1 calc R U . . .
C61 C 0.8770(3) 0.5387(3) 0.22317(13) 0.0190(10) Uani 1 1 d . . . . .
H61 H 0.8360 0.5361 0.2425 0.023 Uiso 1 1 calc R U . . .
C62 C 0.9206(3) 0.6156(3) 0.21609(14) 0.0241(11) Uani 1 1 d . . . . .
H62 H 0.9089 0.6655 0.2302 0.029 Uiso 1 1 calc R U . . .
C63 C 0.9808(3) 0.6179(3) 0.18841(13) 0.0213(10) Uani 1 1 d . . . . .
H63 H 1.0113 0.6698 0.1839 0.026 Uiso 1 1 calc R U . . .
C64 C 0.9983(3) 0.5450(3) 0.16652(12) 0.0131(8) Uani 1 1 d . . . . .
C65 C 1.0648(3) 0.5512(3) 0.13838(12) 0.0129(8) Uani 1 1 d . . . . .
O22 O 1.08895(19) 0.4927(2) 0.11829(9) 0.0157(6) Uani 1 1 d . . . . .
O23 O 1.1012(2) 0.6288(2) 0.13563(9) 0.0195(7) Uani 1 1 d . . . . .
C66 C 1.1728(3) 0.6381(3) 0.11039(14) 0.0211(10) Uani 1 1 d . . . . .
H66A H 1.2098 0.5861 0.1116 0.025 Uiso 1 1 calc R U . . .
H66B H 1.2093 0.6876 0.1181 0.025 Uiso 1 1 calc R U . . .
C67 C 1.1397(4) 0.6513(4) 0.07112(15) 0.0328(12) Uani 1 1 d . . . . .
H67A H 1.1891 0.6628 0.0550 0.049 Uiso 1 1 calc R U . . .
H67B H 1.0995 0.7001 0.0703 0.049 Uiso 1 1 calc R U . . .
H67C H 1.1091 0.5996 0.0625 0.049 Uiso 1 1 calc R U . . .
O24 O 0.81855(19) 0.3467(2) 0.09979(9) 0.0146(6) Uani 1 1 d . . . . .
C68 C 0.7365(3) 0.3400(3) 0.09090(13) 0.0144(6) Uani 1 1 d . . . . .
C69 C 0.7089(3) 0.3413(3) 0.05300(12) 0.0144(6) Uani 1 1 d . . . . .
H69 H 0.7513 0.3485 0.0344 0.017 Uiso 1 1 calc R U . . .
C70 C 0.6217(3) 0.3323(3) 0.04221(13) 0.0185(9) Uani 1 1 d . . . . .
H70 H 0.6059 0.3326 0.0165 0.022 Uiso 1 1 calc R U . . .
C71 C 0.5568(3) 0.3227(3) 0.06867(14) 0.0187(9) Uani 1 1 d . . . . .
H71 H 0.4974 0.3157 0.0612 0.022 Uiso 1 1 calc R U . . .
C72 C 0.5813(3) 0.3238(3) 0.10583(13) 0.0167(9) Uani 1 1 d . . . . .
H72 H 0.5377 0.3186 0.1240 0.020 Uiso 1 1 calc R U . . .
C73 C 0.6684(3) 0.3321(3) 0.11730(12) 0.0121(6) Uani 1 1 d . . . . .
C74 C 0.6913(3) 0.3356(3) 0.15710(12) 0.0121(6) Uani 1 1 d . . . . .
O25 O 0.76492(19) 0.3278(2) 0.17087(8) 0.0130(6) Uani 1 1 d . . . . .
O26 O 0.62343(19) 0.3505(2) 0.17902(8) 0.0160(6) Uani 1 1 d . . . . .
C75 C 0.6453(3) 0.3555(3) 0.21862(12) 0.0157(9) Uani 1 1 d . . . . .
H75A H 0.6881 0.4019 0.2235 0.019 Uiso 1 1 calc R U . . .
H75B H 0.6710 0.3007 0.2275 0.019 Uiso 1 1 calc R U . . .
C76 C 0.5613(3) 0.3736(3) 0.23817(13) 0.0184(9) Uani 1 1 d . . . . .
H76A H 0.5734 0.3799 0.2649 0.028 Uiso 1 1 calc R U . . .
H76B H 0.5205 0.3260 0.2339 0.028 Uiso 1 1 calc R U . . .
H76C H 0.5354 0.4267 0.2284 0.028 Uiso 1 1 calc R U . . .
O27 O 0.9654(2) 0.3981(2) 0.07159(9) 0.0197(7) Uani 1 1 d . . . . .
H27G H 0.9151 0.3806 0.0765 0.030 Uiso 1 1 d R U . . .
C77 C 0.9789(3) 0.4136(3) 0.03333(13) 0.0213(10) Uani 1 1 d . . . . .
H77A H 1.0304 0.4512 0.0307 0.026 Uiso 1 1 calc R U . . .
H77B H 0.9275 0.4440 0.0225 0.026 Uiso 1 1 calc R U . . .
C78 C 0.9930(4) 0.3321(5) 0.01215(17) 0.0447(17) Uani 1 1 d . . . . .
H78A H 1.0084 0.3458 -0.0134 0.067 Uiso 1 1 calc R U . . .
H78B H 0.9394 0.2979 0.0120 0.067 Uiso 1 1 calc R U . . .
H78C H 1.0405 0.2994 0.0241 0.067 Uiso 1 1 calc R U . . .
O28 O 0.91974(19) 0.2424(2) 0.19589(9) 0.0146(6) Uani 1 1 d . . . . .
H28A H 0.9742 0.2364 0.1960 0.022 Uiso 1 1 d R U . . .
C79 C 0.8728(3) 0.1947(3) 0.22256(14) 0.0204(10) Uani 1 1 d . . . . .
H79A H 0.8100 0.2086 0.2199 0.025 Uiso 1 1 calc R U . . .
H79B H 0.8928 0.2121 0.2478 0.025 Uiso 1 1 calc R U . . .
C80 C 0.8848(4) 0.0995(3) 0.21837(16) 0.0282(11) Uani 1 1 d . . . . .
H80A H 0.8513 0.0696 0.2372 0.042 Uiso 1 1 calc R U . . .
H80B H 0.9468 0.0852 0.2216 0.042 Uiso 1 1 calc R U . . .
H80C H 0.8642 0.0818 0.1936 0.042 Uiso 1 1 calc R U . . .
O29 O 0.9088(2) 0.7163(2) 0.29976(9) 0.0176(7) Uani 1 1 d . . . . .
H29A H 0.8669 0.7495 0.2949 0.026 Uiso 1 1 calc R U . . .
C81 C 0.8763(3) 0.6377(3) 0.31402(13) 0.0192(9) Uani 1 1 d . . . . .
H81A H 0.8888 0.6350 0.3411 0.023 Uiso 1 1 calc R U . . .
H81B H 0.9067 0.5893 0.3022 0.023 Uiso 1 1 calc R U . . .
C82 C 0.7784(3) 0.6287(3) 0.30687(15) 0.0244(11) Uani 1 1 d . . . . .
H82A H 0.7587 0.5733 0.3163 0.037 Uiso 1 1 calc R U . . .
H82B H 0.7657 0.6322 0.2801 0.037 Uiso 1 1 calc R U . . .
H82C H 0.7479 0.6750 0.3196 0.037 Uiso 1 1 calc R U . . .
O30 O 0.40402(19) 0.7189(2) 0.19962(9) 0.0158(6) Uani 1 1 d . . . . .
H30A H 0.3838 0.7576 0.1856 0.024 Uiso 1 1 d R U . . .
C83 C 0.3680(3) 0.6392(3) 0.18657(13) 0.0180(9) Uani 1 1 d . . . . .
H83A H 0.4022 0.5912 0.1975 0.022 Uiso 1 1 calc R U . . .
H83B H 0.3726 0.6362 0.1592 0.022 Uiso 1 1 calc R U . . .
C84 C 0.2737(3) 0.6300(3) 0.19684(14) 0.0251(11) Uani 1 1 d . . . . .
H84A H 0.2535 0.5719 0.1908 0.038 Uiso 1 1 calc R U . . .
H84B H 0.2382 0.6718 0.1829 0.038 Uiso 1 1 calc R U . . .
H84C H 0.2680 0.6402 0.2235 0.038 Uiso 1 1 calc R U . . .

loop_
_atom_site_aniso_label
_atom_site_aniso_U_11
_atom_site_aniso_U_22
_atom_site_aniso_U_33
_atom_site_aniso_U_23
_atom_site_aniso_U_13
_atom_site_aniso_U_12
Mg1 0.0063(7) 0.0096(7) 0.0157(6) 0.0009(5) 0.0004(5) 0.0007(5)
Mg2 0.0040(6) 0.0080(7) 0.0170(7) -0.0022(5) -0.0008(5) 0.0007(5)
Mg3 0.0055(7) 0.0087(7) 0.0170(7) -0.0029(5) 0.0034(5) -0.0001(5)
Mg4 0.0029(6) 0.0105(7) 0.0150(6) 0.0001(5) 0.0022(5) -0.0012(5)
O1 0.0094(15) 0.0187(16) 0.0163(15) 0.0010(12) -0.0014(11) -0.0016(12)
C1 0.0105(16) 0.0117(15) 0.0205(16) -0.0011(12) -0.0008(11) -0.0011(12)
C2 0.0105(16) 0.0117(15) 0.0205(16) -0.0011(12) -0.0008(11) -0.0011(12)
C3 0.018(2) 0.019(2) 0.019(2) -0.0024(18) 0.0061(17) 0.0003(19)
C4 0.0055(15) 0.0170(16) 0.0266(17) -0.0034(13) 0.0042(11) -0.0022(12)
C5 0.0055(15) 0.0170(16) 0.0266(17) -0.0034(13) 0.0042(11) -0.0022(12)
C6 0.0037(14) 0.0084(13) 0.0207(16) -0.0027(11) -0.0004(11) -0.0006(11)
C7 0.0037(14) 0.0084(13) 0.0207(16) -0.0027(11) -0.0004(11) -0.0006(11)
O2 0.0022(14) 0.0117(14) 0.0205(15) -0.0035(12) 0.0003(11) -0.0010(11)
O3 0.0041(14) 0.0230(17) 0.0163(14) -0.0019(12) -0.0009(11) -0.0032(12)
C8 0.008(2) 0.022(2) 0.016(2) 0.0005(17) 0.0013(15) 0.0001(18)
C9 0.009(2) 0.023(2) 0.022(2) 0.0017(19) -0.0021(16) -0.0059(18)
O4 0.0104(15) 0.0065(14) 0.0166(14) -0.0029(11) -0.0003(11) 0.0022(11)
C10 0.007(2) 0.008(2) 0.0161(19) -0.0028(15) 0.0054(15) -0.0021(16)
C11 0.013(2) 0.017(2) 0.015(2) -0.0015(17) 0.0033(16) -0.0014(17)
C12 0.020(3) 0.023(2) 0.018(2) -0.0054(19) -0.0026(17) -0.003(2)
C13 0.027(3) 0.018(2) 0.030(3) -0.011(2) -0.005(2) 0.004(2)
C14 0.015(2) 0.015(2) 0.029(2) -0.0041(19) 0.0024(18) 0.0042(18)
C15 0.0100(15) 0.0122(14) 0.0200(15) 0.0010(12) 0.0057(12) 0.0023(12)
C16 0.0100(15) 0.0122(14) 0.0200(15) 0.0010(12) 0.0057(12) 0.0023(12)
O5 0.0131(16) 0.0111(15) 0.0248(16) 0.0010(12) -0.0019(12) 0.0015(12)
O6 0.0170(17) 0.0131(16) 0.0312(18) -0.0020(14) -0.0030(13) 0.0077(13)
C17 0.015(2) 0.017(2) 0.037(3) 0.000(2) -0.0043(19) 0.0113(19)
C18 0.038(3) 0.026(3) 0.034(3) 0.009(2) -0.003(2) -0.002(2)
O7 0.0092(15) 0.0189(16) 0.0172(15) 0.0063(13) -0.0006(11) -0.0006(12)
C19 0.0094(15) 0.0166(16) 0.0198(15) 0.0007(12) 0.0000(12) -0.0012(12)
C20 0.0094(15) 0.0166(16) 0.0198(15) 0.0007(12) 0.0000(12) -0.0012(12)
C21 0.017(3) 0.024(3) 0.024(2) -0.002(2) 0.0055(18) -0.003(2)
C22 0.010(2) 0.024(2) 0.029(2) -0.005(2) 0.0028(18) 0.0040(19)
C23 0.008(2) 0.023(2) 0.028(2) 0.0025(19) -0.0044(17) -0.0074(19)
C24 0.007(2) 0.013(2) 0.021(2) -0.0004(17) 0.0000(16) -0.0023(16)
C25 0.010(2) 0.031(3) 0.020(2) 0.001(2) -0.0041(17) 0.006(2)
O8 0.0109(16) 0.0219(17) 0.0172(15) 0.0005(13) -0.0015(11) 0.0042(13)
O9A 0.014(3) 0.026(4) 0.016(3) -0.002(3) -0.0033(19) 0.001(3)
C26A 0.018(3) 0.028(4) 0.016(3) -0.005(4) -0.002(2) 0.004(3)
C27A 0.035(4) 0.039(4) 0.025(4) -0.004(4) 0.007(3) 0.008(4)
O9B 0.023(6) 0.029(7) 0.012(4) -0.002(5) -0.003(4) 0.010(6)
C26B 0.018(3) 0.028(4) 0.016(3) -0.005(4) -0.002(2) 0.004(3)
C27B 0.035(4) 0.039(4) 0.025(4) -0.004(4) 0.007(3) 0.008(4)
O10 0.0067(14) 0.0099(14) 0.0190(14) -0.0021(12) 0.0004(11) 0.0021(11)
C28 0.012(2) 0.0067(18) 0.0122(18) 0.0026(15) 0.0026(15) -0.0032(16)
C29 0.011(2) 0.015(2) 0.021(2) 0.0028(17) 0.0014(16) 0.0004(17)
C30 0.016(2) 0.022(2) 0.019(2) 0.0011(18) -0.0031(16) -0.0088(19)
C31 0.013(2) 0.017(2) 0.024(2) -0.0060(18) 0.0035(17) -0.0090(18)
C32 0.0077(14) 0.0107(14) 0.0191(14) 0.0000(12) 0.0027(11) -0.0055(11)
C33 0.0077(14) 0.0107(14) 0.0191(14) 0.0000(12) 0.0027(11) -0.0055(11)
C34 0.011(2) 0.0072(19) 0.016(2) 0.0008(16) 0.0025(15) -0.0034(16)
O11 0.0076(15) 0.0098(14) 0.0258(16) -0.0041(13) -0.0017(11) 0.0014(11)
O12 0.0143(17) 0.0132(16) 0.0367(19) -0.0089(14) -0.0039(14) 0.0049(13)
C35 0.012(2) 0.019(2) 0.032(3) -0.006(2) -0.0045(19) 0.0075(19)
C36 0.019(3) 0.038(3) 0.045(3) 0.001(3) -0.006(2) 0.005(2)
O13 0.0060(15) 0.0174(16) 0.0217(15) 0.0055(12) -0.0020(11) -0.0021(12)
C37 0.017(2) 0.024(3) 0.027(2) 0.011(2) -0.0073(18) -0.002(2)
C38 0.023(3) 0.021(3) 0.040(3) 0.008(2) -0.005(2) 0.005(2)
O14 0.0135(17) 0.038(2) 0.0143(15) 0.0095(14) 0.0009(12) 0.0072(15)
C39 0.020(2) 0.025(2) 0.015(2) 0.0060(18) -0.0011(17) -0.004(2)
C40 0.031(3) 0.056(4) 0.042(3) -0.022(3) 0.011(3) -0.020(3)
O15 0.0090(15) 0.0179(16) 0.0175(15) 0.0048(12) 0.0029(11) -0.0020(12)
C41 0.0080(14) 0.0139(15) 0.0189(15) 0.0006(12) 0.0032(12) 0.0048(12)
C42 0.0080(14) 0.0139(15) 0.0189(15) 0.0006(12) 0.0032(12) 0.0048(12)
C43 0.011(2) 0.027(3) 0.019(2) -0.0051(19) -0.0036(16) 0.0068(19)
C44 0.0069(15) 0.0200(16) 0.0245(16) -0.0025(13) 0.0027(12) 0.0005(12)
C45 0.0069(15) 0.0200(16) 0.0245(16) -0.0025(13) 0.0027(12) 0.0005(12)
C46 0.0053(15) 0.0103(14) 0.0209(16) 0.0009(12) 0.0021(12) -0.0004(11)
C47 0.0053(15) 0.0103(14) 0.0209(16) 0.0009(12) 0.0021(12) -0.0004(11)
O16 0.0065(15) 0.0180(16) 0.0151(14) -0.0006(12) 0.0022(11) -0.0041(12)
O17 0.0066(15) 0.0283(18) 0.0185(15) -0.0008(14) 0.0043(11) -0.0092(13)
C48 0.014(2) 0.036(3) 0.018(2) -0.002(2) -0.0001(17) -0.002(2)
C49 0.023(3) 0.069(4) 0.020(2) -0.004(3) 0.0033(19) -0.012(3)
O18 0.0057(14) 0.0067(13) 0.0204(14) -0.0031(11) 0.0041(11) 0.0014(11)
C50 0.0077(15) 0.0101(14) 0.0186(14) 0.0015(11) 0.0014(11) 0.0040(11)
C51 0.0077(15) 0.0101(14) 0.0186(14) 0.0015(11) 0.0014(11) 0.0040(11)
C52 0.014(2) 0.016(2) 0.025(2) -0.0005(18) 0.0069(17) 0.0085(18)
C53 0.021(3) 0.016(2) 0.022(2) -0.0055(18) 0.0026(18) 0.0075(19)
C54 0.018(2) 0.011(2) 0.023(2) -0.0043(17) -0.0006(17) 0.0044(18)
C55 0.011(2) 0.0102(19) 0.0168(19) -0.0010(16) -0.0005(15) 0.0092(16)
C56 0.011(2) 0.011(2) 0.018(2) 0.0015(16) -0.0010(15) 0.0000(17)
O19 0.0108(15) 0.0112(15) 0.0249(16) -0.0058(13) 0.0063(12) -0.0020(12)
O20 0.0104(17) 0.0181(17) 0.039(2) -0.0127(15) 0.0072(14) -0.0093(13)
C57 0.017(3) 0.015(2) 0.036(3) -0.006(2) 0.007(2) -0.0057(19)
C58 0.006(2) 0.037(3) 0.048(3) 0.000(3) 0.005(2) -0.004(2)
O21 0.0070(14) 0.0087(14) 0.0181(14) -0.0026(12) 0.0024(11) -0.0014(11)
C59 0.006(2) 0.013(2) 0.0153(19) -0.0015(16) -0.0020(15) 0.0042(16)
C60 0.008(2) 0.016(2) 0.0168(19) -0.0039(16) -0.0015(15) -0.0010(17)
C61 0.017(2) 0.023(2) 0.018(2) -0.0064(18) 0.0048(17) 0.0020(19)
C62 0.031(3) 0.016(2) 0.025(2) -0.0110(19) 0.006(2) 0.000(2)
C63 0.024(3) 0.015(2) 0.025(2) -0.0064(19) -0.0007(18) -0.0053(19)
C64 0.008(2) 0.015(2) 0.0163(19) -0.0025(16) -0.0024(15) 0.0030(17)
C65 0.006(2) 0.013(2) 0.020(2) 0.0036(16) -0.0071(15) -0.0009(16)
O22 0.0113(15) 0.0110(15) 0.0249(16) -0.0005(12) 0.0045(12) -0.0004(12)
O23 0.0180(17) 0.0135(16) 0.0272(16) -0.0001(13) 0.0030(13) -0.0082(13)
C66 0.015(2) 0.016(2) 0.033(3) 0.002(2) 0.0024(18) -0.0103(19)
C67 0.039(3) 0.030(3) 0.029(3) 0.010(2) 0.003(2) 0.000(2)
O24 0.0069(15) 0.0188(16) 0.0182(15) 0.0004(12) 0.0030(11) -0.0014(12)
C68 0.0119(16) 0.0111(14) 0.0203(16) -0.0019(12) 0.0033(12) -0.0018(12)
C69 0.0119(16) 0.0111(14) 0.0203(16) -0.0019(12) 0.0033(12) -0.0018(12)
C70 0.019(2) 0.018(2) 0.018(2) -0.0028(18) -0.0034(17) -0.0017(19)
C71 0.009(2) 0.018(2) 0.028(2) -0.0027(19) -0.0061(17) -0.0018(18)
C72 0.011(2) 0.016(2) 0.023(2) -0.0030(18) 0.0013(16) -0.0008(17)
C73 0.0057(15) 0.0104(14) 0.0202(16) -0.0028(12) 0.0029(11) -0.0014(11)
C74 0.0057(15) 0.0104(14) 0.0202(16) -0.0028(12) 0.0029(11) -0.0014(11)
O25 0.0068(15) 0.0146(15) 0.0176(14) -0.0046(12) 0.0023(11) 0.0015(12)
O26 0.0074(15) 0.0238(17) 0.0168(15) -0.0029(13) 0.0025(11) 0.0002(13)
C75 0.009(2) 0.021(2) 0.018(2) -0.0019(17) 0.0008(15) 0.0050(18)
C76 0.014(2) 0.022(2) 0.020(2) 0.0018(18) 0.0044(16) 0.0039(19)
O27 0.0123(16) 0.0321(19) 0.0148(15) 0.0060(13) 0.0024(11) -0.0035(14)
C77 0.012(2) 0.031(3) 0.021(2) 0.007(2) 0.0013(17) 0.005(2)
C78 0.044(4) 0.061(4) 0.029(3) -0.019(3) -0.013(3) 0.020(3)
O28 0.0049(15) 0.0152(15) 0.0237(16) 0.0062(12) 0.0037(11) 0.0003(12)
C79 0.013(2) 0.019(2) 0.030(3) 0.0085(19) 0.0096(18) -0.0012(18)
C80 0.027(3) 0.021(3) 0.037(3) 0.007(2) 0.008(2) -0.004(2)
O29 0.0122(16) 0.0174(16) 0.0233(16) -0.0043(13) 0.0018(12) 0.0013(13)
C81 0.020(2) 0.018(2) 0.019(2) -0.0034(18) 0.0027(17) -0.0034(19)
C82 0.010(2) 0.024(3) 0.039(3) -0.009(2) 0.0085(19) -0.002(2)
O30 0.0077(15) 0.0163(16) 0.0231(15) 0.0054(13) -0.0028(11) -0.0006(12)
C83 0.012(2) 0.018(2) 0.024(2) 0.0023(19) 0.0013(17) 0.0041(18)
C84 0.020(3) 0.024(3) 0.030(3) 0.008(2) -0.0039(19) -0.007(2)

loop_
_atom_type_symbol
_atom_type_description
_atom_type_scat_dispersion_real
_atom_type_scat_dispersion_imag
_atom_type_scat_source
C C 0.0181 0.0091 'International Tables Vol C Tables 4.2.6.8 and 6.1.1.4'
H H 0.0000 0.0000 'International Tables Vol C Tables 4.2.6.8 and 6.1.1.4'
O O 0.0492 0.0322 'International Tables Vol C Tables 4.2.6.8 and 6.1.1.4'
Mg Mg 0.1719 0.1771 'International Tables Vol C Tables 4.2.6.8 and 6.1.1.4'

loop_
_geom_angle_atom_site_label_1
_geom_angle_atom_site_label_2
_geom_angle_atom_site_label_3
_geom_angle
_geom_angle_site_symmetry_1
_geom_angle_site_symmetry_3
_geom_angle_publ_flag
O7 Mg1 O4 96.84(13) . . ?
O7 Mg1 O5 93.20(14) . . ?
O4 Mg1 O5 85.41(13) . . ?
O7 Mg1 O14 173.15(15) . . ?
O4 Mg1 O14 89.76(14) . . ?
O5 Mg1 O14 89.12(15) . . ?
O7 Mg1 O10 93.64(13) . . ?
O4 Mg1 O10 79.87(12) . . ?
O5 Mg1 O10 164.40(14) . . ?
O14 Mg1 O10 85.71(14) . . ?
O7 Mg1 O8 83.24(13) . . ?
O4 Mg1 O8 167.80(14) . . ?
O5 Mg1 O8 82.41(13) . . ?
O14 Mg1 O8 90.69(14) . . ?
O10 Mg1 O8 112.32(14) . . ?
O10 Mg2 O1 94.55(13) . . ?
O10 Mg2 O11 86.96(13) . . ?
O1 Mg2 O11 88.29(14) . . ?
O10 Mg2 O2 173.96(14) . . ?
O1 Mg2 O2 82.98(13) . . ?
O11 Mg2 O2 87.45(13) . . ?
O10 Mg2 O4 80.34(12) . . ?
O1 Mg2 O4 92.14(13) . . ?
O11 Mg2 O4 167.29(14) . . ?
O2 Mg2 O4 105.22(13) . . ?
O10 Mg2 O13 94.76(13) . . ?
O1 Mg2 O13 170.27(14) . . ?
O11 Mg2 O13 89.41(14) . . ?
O2 Mg2 O13 87.48(13) . . ?
O4 Mg2 O13 92.19(13) . . ?
O18 Mg3 O24 94.59(13) . . ?
O18 Mg3 O19 86.77(13) . . ?
O24 Mg3 O19 88.33(14) . . ?
O18 Mg3 O21 80.75(12) . . ?
O24 Mg3 O21 91.95(13) . . ?
O19 Mg3 O21 167.50(13) . . ?
O18 Mg3 O25 174.03(14) . . ?
O24 Mg3 O25 83.42(13) . . ?
O19 Mg3 O25 87.54(13) . . ?
O21 Mg3 O25 104.91(13) . . ?
O18 Mg3 O28 94.45(13) . . ?
O24 Mg3 O28 170.67(14) . . ?
O19 Mg3 O28 89.88(14) . . ?
O21 Mg3 O28 91.77(13) . . ?
O25 Mg3 O28 87.36(13) . . ?
O15 Mg4 O21 97.12(13) . . ?
O15 Mg4 O22 91.89(14) . . ?
O21 Mg4 O22 85.82(13) . . ?
O15 Mg4 O18 94.61(13) . . ?
O21 Mg4 O18 80.47(12) . . ?
O22 Mg4 O18 165.45(13) . . ?
O15 Mg4 O27 172.53(14) . . ?
O21 Mg4 O27 90.34(13) . . ?
O22 Mg4 O27 88.88(14) . . ?
O18 Mg4 O27 86.36(14) . . ?
O15 Mg4 O16 83.18(13) . . ?
O21 Mg4 O16 169.09(14) . . ?
O22 Mg4 O16 83.26(13) . . ?
O18 Mg4 O16 110.41(13) . . ?
O27 Mg4 O16 89.53(13) . . ?
C1 O1 Mg2 125.6(3) . . ?
O1 C1 C2 120.5(4) . . ?
O1 C1 C6 124.0(4) . . ?
C2 C1 C6 115.6(4) . . ?
C3 C2 C1 122.3(4) . . ?
C3 C2 H2 118.8 . . ?
C1 C2 H2 118.8 . . ?
C2 C3 C4 121.1(4) . . ?
C2 C3 H3 119.4 . . ?
C4 C3 H3 119.4 . . ?
C5 C4 C3 118.3(4) . . ?
C5 C4 H4 120.9 . . ?
C3 C4 H4 120.9 . . ?
C4 C5 C6 121.5(4) . . ?
C4 C5 H5 119.3 . . ?
C6 C5 H5 119.3 . . ?
C5 C6 C1 121.2(4) . . ?
C5 C6 C7 119.8(4) . . ?
C1 C6 C7 119.0(4) . . ?
O2 C7 O3 120.5(4) . . ?
O2 C7 C6 125.7(4) . . ?
O3 C7 C6 113.8(3) . . ?
C7 O2 Mg2 129.1(3) . . ?
C7 O3 C8 115.0(3) . . ?
O3 C8 C9 107.4(3) . . ?
O3 C8 H8A 110.2 . . ?
C9 C8 H8A 110.2 . . ?
O3 C8 H8B 110.2 . . ?
C9 C8 H8B 110.2 . . ?
H8A C8 H8B 108.5 . . ?
C8 C9 H9A 109.5 . . ?
C8 C9 H9B 109.5 . . ?
H9A C9 H9B 109.5 . . ?
C8 C9 H9C 109.5 . . ?
H9A C9 H9C 109.5 . . ?
H9B C9 H9C 109.5 . . ?
C10 O4 Mg1 129.9(3) . . ?
C10 O4 Mg2 130.8(3) . . ?
Mg1 O4 Mg2 99.20(13) . . ?
O4 C10 C11 118.6(4) . . ?
O4 C10 C15 124.4(4) . . ?
C11 C10 C15 117.0(4) . . ?
C12 C11 C10 121.7(4) . . ?
C12 C11 H11 119.1 . . ?
C10 C11 H11 119.1 . . ?
C11 C12 C13 121.4(4) . . ?
C11 C12 H12 119.3 . . ?
C13 C12 H12 119.3 . . ?
C14 C13 C12 118.7(4) . . ?
C14 C13 H13 120.7 . . ?
C12 C13 H13 120.7 . . ?
C13 C14 C15 121.0(4) . . ?
C13 C14 H14 119.5 . . ?
C15 C14 H14 119.5 . . ?
C14 C15 C10 120.1(4) . . ?
C14 C15 C16 118.2(4) . . ?
C10 C15 C16 121.7(4) . . ?
O5 C16 O6 119.8(4) . . ?
O5 C16 C15 125.6(4) . . ?
O6 C16 C15 114.7(4) . . ?
C16 O5 Mg1 131.3(3) . . ?
C16 O6 C17 117.5(4) . . ?
O6 C17 C18 111.8(4) . . ?
O6 C17 H17A 109.3 . . ?
C18 C17 H17A 109.3 . . ?
O6 C17 H17B 109.3 . . ?
C18 C17 H17B 109.3 . . ?
H17A C17 H17B 107.9 . . ?
C17 C18 H18A 109.5 . . ?
C17 C18 H18B 109.5 . . ?
H18A C18 H18B 109.5 . . ?
C17 C18 H18C 109.5 . . ?
H18A C18 H18C 109.5 . . ?
H18B C18 H18C 109.5 . . ?
C19 O7 Mg1 126.1(3) . . ?
O7 C19 C20 120.1(4) . . ?
O7 C19 C24 124.3(4) . . ?
C20 C19 C24 115.6(4) . . ?
C21 C20 C19 122.2(4) . . ?
C21 C20 H20 118.9 . . ?
C19 C20 H20 118.9 . . ?
C20 C21 C22 121.3(4) . . ?
C20 C21 H21 119.4 . . ?
C22 C21 H21 119.4 . . ?
C23 C22 C21 118.8(4) . . ?
C23 C22 H22 120.6 . . ?
C21 C22 H22 120.6 . . ?
C22 C23 C24 121.4(4) . . ?
C22 C23 H23 119.3 . . ?
C24 C23 H23 119.3 . . ?
C23 C24 C19 120.7(4) . . ?
C23 C24 C25 120.9(4) . . ?
C19 C24 C25 118.4(4) . . ?
O8 C25 O9A 121.0(5) . . ?
O8 C25 O9B 118.6(6) . . ?
O8 C25 C24 127.3(4) . . ?
O9A C25 C24 110.9(4) . . ?
O9B C25 C24 110.3(6) . . ?
C25 O8 Mg1 125.6(3) . . ?
C25 O9A C26A 116.3(6) . . ?
O9A C26A C27A 111.2(8) . . ?
O9A C26A H26A 109.4 . . ?
C27A C26A H26A 109.4 . . ?
O9A C26A H26B 109.4 . . ?
C27A C26A H26B 109.4 . . ?
H26A C26A H26B 108.0 . . ?
C26A C27A H27A 109.5 . . ?
C26A C27A H27B 109.5 . . ?
H27A C27A H27B 109.5 . . ?
C26A C27A H27C 109.5 . . ?
H27A C27A H27C 109.5 . . ?
H27B C27A H27C 109.5 . . ?
C25 O9B C26B 116.8(10) . . ?
O9B C26B C27B 110.9(16) . . ?
O9B C26B H26C 109.5 . . ?
C27B C26B H26C 109.5 . . ?
O9B C26B H26D 109.5 . . ?
C27B C26B H26D 109.5 . . ?
H26C C26B H26D 108.0 . . ?
C26B C27B H27D 109.5 . . ?
C26B C27B H27E 109.5 . . ?
H27D C27B H27E 109.5 . . ?
C26B C27B H27F 109.5 . . ?
H27D C27B H27F 109.5 . . ?
H27E C27B H27F 109.5 . . ?
C28 O10 Mg2 129.6(3) . . ?
C28 O10 Mg1 129.5(3) . . ?
Mg2 O10 Mg1 98.05(14) . . ?
O10 C28 C29 118.8(4) . . ?
O10 C28 C33 123.8(4) . . ?
C29 C28 C33 117.4(4) . . ?
C30 C29 C28 121.8(4) . . ?
C30 C29 H29 119.1 . . ?
C28 C29 H29 119.1 . . ?
C29 C30 C31 120.6(4) . . ?
C29 C30 H30 119.7 . . ?
C31 C30 H30 119.7 . . ?
C32 C31 C30 119.0(4) . . ?
C32 C31 H31 120.5 . . ?
C30 C31 H31 120.5 . . ?
C31 C32 C33 122.4(4) . . ?
C31 C32 H32 118.8 . . ?
C33 C32 H32 118.8 . . ?
C32 C33 C28 118.8(4) . . ?
C32 C33 C34 118.2(4) . . ?
C28 C33 C34 123.1(4) . . ?
O11 C34 O12 120.4(4) . . ?
O11 C34 C33 125.5(4) . . ?
O12 C34 C33 114.1(4) . . ?
C34 O11 Mg2 130.6(3) . . ?
C34 O12 C35 118.8(3) . . ?
O12 C35 C36 109.8(4) . . ?
O12 C35 H35A 109.7 . . ?
C36 C35 H35A 109.7 . . ?
O12 C35 H35B 109.7 . . ?
C36 C35 H35B 109.7 . . ?
H35A C35 H35B 108.2 . . ?
C35 C36 H36A 109.5 . . ?
C35 C36 H36B 109.5 . . ?
H36A C36 H36B 109.5 . . ?
C35 C36 H36C 109.5 . . ?
H36A C36 H36C 109.5 . . ?
H36B C36 H36C 109.5 . . ?
C37 O13 Mg2 130.0(3) . . ?
C37 O13 H13A 108.9 . . ?
Mg2 O13 H13A 116.6 . . ?
O13 C37 C38 113.0(4) . . ?
O13 C37 H37A 109.0 . . ?
C38 C37 H37A 109.0 . . ?
O13 C37 H37B 109.0 . . ?
C38 C37 H37B 109.0 . . ?
H37A C37 H37B 107.8 . . ?
C37 C38 H38A 109.5 . . ?
C37 C38 H38B 109.5 . . ?
H38A C38 H38B 109.5 . . ?
C37 C38 H38C 109.5 . . ?
H38A C38 H38C 109.5 . . ?
H38B C38 H38C 109.5 . . ?
C39 O14 Mg1 135.2(3) . . ?
C39 O14 H14A 108.0 . . ?
Mg1 O14 H14A 112.8 . . ?
O14 C39 C40 112.3(5) . . ?
O14 C39 H39A 109.1 . . ?
C40 C39 H39A 109.1 . . ?
O14 C39 H39B 109.1 . . ?
C40 C39 H39B 109.1 . . ?
H39A C39 H39B 107.9 . . ?
C39 C40 H40A 109.5 . . ?
C39 C40 H40B 109.5 . . ?
H40A C40 H40B 109.5 . . ?
C39 C40 H40C 109.5 . . ?
H40A C40 H40C 109.5 . . ?
H40B C40 H40C 109.5 . . ?
C41 O15 Mg4 126.2(3) . . ?
O15 C41 C42 120.3(4) . . ?
O15 C41 C46 124.0(4) . . ?
C42 C41 C46 115.7(4) . . ?
C43 C42 C41 122.7(4) . . ?
C43 C42 H42 118.6 . . ?
C41 C42 H42 118.6 . . ?
C42 C43 C44 121.1(4) . . ?
C42 C43 H43 119.4 . . ?
C44 C43 H43 119.4 . . ?
C45 C44 C43 118.4(4) . . ?
C45 C44 H44 120.8 . . ?
C43 C44 H44 120.8 . . ?
C44 C45 C46 121.5(4) . . ?
C44 C45 H45 119.3 . . ?
C46 C45 H45 119.3 . . ?
C45 C46 C41 120.6(4) . . ?
C45 C46 C47 121.0(4) . . ?
C41 C46 C47 118.3(4) . . ?
O16 C47 O17 120.5(4) . . ?
O16 C47 C46 127.1(4) . . ?
O17 C47 C46 112.4(4) . . ?
C47 O16 Mg4 126.2(3) . . ?
C47 O17 C48 115.5(3) . . ?
O17 C48 C49 107.5(4) . . ?
O17 C48 H48A 110.2 . . ?
C49 C48 H48A 110.2 . . ?
O17 C48 H48B 110.2 . . ?
C49 C48 H48B 110.2 . . ?
H48A C48 H48B 108.5 . . ?
C48 C49 H49A 109.5 . . ?
C48 C49 H49B 109.5 . . ?
H49A C49 H49B 109.5 . . ?
C48 C49 H49C 109.5 . . ?
H49A C49 H49C 109.5 . . ?
H49B C49 H49C 109.5 . . ?
C50 O18 Mg3 129.7(3) . . ?
C50 O18 Mg4 129.7(3) . . ?
Mg3 O18 Mg4 97.70(13) . . ?
O18 C50 C51 119.0(4) . . ?
O18 C50 C55 123.9(4) . . ?
C51 C50 C55 117.1(4) . . ?
C52 C51 C50 122.5(4) . . ?
C52 C51 H51 118.8 . . ?
C50 C51 H51 118.8 . . ?
C51 C52 C53 120.1(4) . . ?
C51 C52 H52 119.9 . . ?
C53 C52 H52 119.9 . . ?
C54 C53 C52 119.3(4) . . ?
C54 C53 H53 120.4 . . ?
C52 C53 H53 120.4 . . ?
C53 C54 C55 121.8(4) . . ?
C53 C54 H54 119.1 . . ?
C55 C54 H54 119.1 . . ?
C54 C55 C50 119.0(4) . . ?
C54 C55 C56 118.4(4) . . ?
C50 C55 C56 122.5(4) . . ?
O19 C56 O20 120.9(4) . . ?
O19 C56 C55 125.6(4) . . ?
O20 C56 C55 113.5(4) . . ?
C56 O19 Mg3 130.7(3) . . ?
C56 O20 C57 118.0(3) . . ?
O20 C57 C58 109.9(4) . . ?
O20 C57 H57A 109.7 . . ?
C58 C57 H57A 109.7 . . ?
O20 C57 H57B 109.7 . . ?
C58 C57 H57B 109.7 . . ?
H57A C57 H57B 108.2 . . ?
C57 C58 H58A 109.5 . . ?
C57 C58 H58B 109.5 . . ?
H58A C58 H58B 109.5 . . ?
C57 C58 H58C 109.5 . . ?
H58A C58 H58C 109.5 . . ?
H58B C58 H58C 109.5 . . ?
C59 O21 Mg4 130.2(3) . . ?
C59 O21 Mg3 131.0(3) . . ?
Mg4 O21 Mg3 98.64(13) . . ?
O21 C59 C60 118.6(4) . . ?
O21 C59 C64 123.8(4) . . ?
C60 C59 C64 117.6(4) . . ?
C61 C60 C59 121.9(4) . . ?
C61 C60 H60 119.0 . . ?
C59 C60 H60 119.0 . . ?
C60 C61 C62 120.5(4) . . ?
C60 C61 H61 119.8 . . ?
C62 C61 H61 119.8 . . ?
C63 C62 C61 119.1(4) . . ?
C63 C62 H62 120.4 . . ?
C61 C62 H62 120.4 . . ?
C62 C63 C64 121.5(4) . . ?
C62 C63 H63 119.2 . . ?
C64 C63 H63 119.2 . . ?
C63 C64 C59 119.3(4) . . ?
C63 C64 C65 118.7(4) . . ?
C59 C64 C65 122.0(4) . . ?
O22 C65 O23 119.8(4) . . ?
O22 C65 C64 125.9(4) . . ?
O23 C65 C64 114.3(4) . . ?
C65 O22 Mg4 130.9(3) . . ?
C65 O23 C66 117.5(4) . . ?
O23 C66 C67 111.1(4) . . ?
O23 C66 H66A 109.4 . . ?
C67 C66 H66A 109.4 . . ?
O23 C66 H66B 109.4 . . ?
C67 C66 H66B 109.4 . . ?
H66A C66 H66B 108.0 . . ?
C66 C67 H67A 109.5 . . ?
C66 C67 H67B 109.5 . . ?
H67A C67 H67B 109.5 . . ?
C66 C67 H67C 109.5 . . ?
H67A C67 H67C 109.5 . . ?
H67B C67 H67C 109.5 . . ?
C68 O24 Mg3 125.6(3) . . ?
O24 C68 C69 120.1(4) . . ?
O24 C68 C73 124.1(4) . . ?
C69 C68 C73 115.8(4) . . ?
C70 C69 C68 122.0(4) . . ?
C70 C69 H69 119.0 . . ?
C68 C69 H69 119.0 . . ?
C69 C70 C71 120.9(4) . . ?
C69 C70 H70 119.5 . . ?
C71 C70 H70 119.5 . . ?
C72 C71 C70 118.5(4) . . ?
C72 C71 H71 120.7 . . ?
C70 C71 H71 120.7 . . ?
C71 C72 C73 121.5(4) . . ?
C71 C72 H72 119.2 . . ?
C73 C72 H72 119.2 . . ?
C72 C73 C68 121.2(4) . . ?
C72 C73 C74 119.8(4) . . ?
C68 C73 C74 118.9(4) . . ?
O25 C74 O26 119.9(4) . . ?
O25 C74 C73 125.9(4) . . ?
O26 C74 C73 114.3(4) . . ?
C74 O25 Mg3 128.7(3) . . ?
C74 O26 C75 114.9(3) . . ?
O26 C75 C76 106.7(3) . . ?
O26 C75 H75A 110.4 . . ?
C76 C75 H75A 110.4 . . ?
O26 C75 H75B 110.4 . . ?
C76 C75 H75B 110.4 . . ?
H75A C75 H75B 108.6 . . ?
C75 C76 H76A 109.5 . . ?
C75 C76 H76B 109.5 . . ?
H76A C76 H76B 109.5 . . ?
C75 C76 H76C 109.5 . . ?
H76A C76 H76C 109.5 . . ?
H76B C76 H76C 109.5 . . ?
C77 O27 Mg4 132.1(3) . . ?
C77 O27 H27G 114.5 . . ?
Mg4 O27 H27G 109.0 . . ?
O27 C77 C78 112.0(4) . . ?
O27 C77 H77A 109.2 . . ?
C78 C77 H77A 109.2 . . ?
O27 C77 H77B 109.2 . . ?
C78 C77 H77B 109.2 . . ?
H77A C77 H77B 107.9 . . ?
C77 C78 H78A 109.5 . . ?
C77 C78 H78B 109.5 . . ?
H78A C78 H78B 109.5 . . ?
C77 C78 H78C 109.5 . . ?
H78A C78 H78C 109.5 . . ?
H78B C78 H78C 109.5 . . ?
C79 O28 Mg3 130.2(3) . . ?
C79 O28 H28A 117.2 . . ?
Mg3 O28 H28A 109.2 . . ?
O28 C79 C80 112.5(4) . . ?
O28 C79 H79A 109.1 . . ?
C80 C79 H79A 109.1 . . ?
O28 C79 H79B 109.1 . . ?
C80 C79 H79B 109.1 . . ?
H79A C79 H79B 107.8 . . ?
C79 C80 H80A 109.5 . . ?
C79 C80 H80B 109.5 . . ?
H80A C80 H80B 109.5 . . ?
C79 C80 H80C 109.5 . . ?
H80A C80 H80C 109.5 . . ?
H80B C80 H80C 109.5 . . ?
C81 O29 H29A 109.5 . . ?
O29 C81 C82 111.8(4) . . ?
O29 C81 H81A 109.3 . . ?
C82 C81 H81A 109.3 . . ?
O29 C81 H81B 109.3 . . ?
C82 C81 H81B 109.3 . . ?
H81A C81 H81B 107.9 . . ?
C81 C82 H82A 109.5 . . ?
C81 C82 H82B 109.5 . . ?
H82A C82 H82B 109.5 . . ?
C81 C82 H82C 109.5 . . ?
H82A C82 H82C 109.5 . . ?
H82B C82 H82C 109.5 . . ?
C83 O30 H30A 107.0 . . ?
O30 C83 C84 111.4(4) . . ?
O30 C83 H83A 109.3 . . ?
C84 C83 H83A 109.3 . . ?
O30 C83 H83B 109.3 . . ?
C84 C83 H83B 109.3 . . ?
H83A C83 H83B 108.0 . . ?
C83 C84 H84A 109.5 . . ?
C83 C84 H84B 109.5 . . ?
H84A C84 H84B 109.5 . . ?
C83 C84 H84C 109.5 . . ?
H84A C84 H84C 109.5 . . ?
H84B C84 H84C 109.5 . . ?

loop_
_geom_bond_atom_site_label_1
_geom_bond_atom_site_label_2
_geom_bond_distance
_geom_bond_site_symmetry_2
_geom_bond_publ_flag
Mg1 O7 1.990(3) . ?
Mg1 O4 2.027(3) . ?
Mg1 O5 2.073(3) . ?
Mg1 O14 2.074(3) . ?
Mg1 O10 2.078(3) . ?
Mg1 O8 2.115(3) . ?
Mg2 O10 2.035(3) . ?
Mg2 O1 2.042(3) . ?
Mg2 O11 2.047(3) . ?
Mg2 O2 2.049(3) . ?
Mg2 O4 2.051(3) . ?
Mg2 O13 2.069(3) . ?
Mg3 O18 2.031(3) . ?
Mg3 O24 2.038(3) . ?
Mg3 O19 2.053(3) . ?
Mg3 O21 2.054(3) . ?
Mg3 O25 2.054(3) . ?
Mg3 O28 2.070(3) . ?
Mg4 O15 1.992(3) . ?
Mg4 O21 2.022(3) . ?
Mg4 O22 2.069(3) . ?
Mg4 O18 2.074(3) . ?
Mg4 O27 2.079(3) . ?
Mg4 O16 2.094(3) . ?
O1 C1 1.297(5) . ?
C1 C2 1.423(6) . ?
C1 C6 1.424(6) . ?
C2 C3 1.368(6) . ?
C2 H2 0.9500 . ?
C3 C4 1.402(7) . ?
C3 H3 0.9500 . ?
C4 C5 1.380(7) . ?
C4 H4 0.9500 . ?
C5 C6 1.395(6) . ?
C5 H5 0.9500 . ?
C6 C7 1.474(6) . ?
C7 O2 1.226(5) . ?
C7 O3 1.335(5) . ?
O3 C8 1.458(5) . ?
C8 C9 1.508(6) . ?
C8 H8A 0.9900 . ?
C8 H8B 0.9900 . ?
C9 H9A 0.9800 . ?
C9 H9B 0.9800 . ?
C9 H9C 0.9800 . ?
O4 C10 1.321(5) . ?
C10 C11 1.412(6) . ?
C10 C15 1.419(6) . ?
C11 C12 1.372(6) . ?
C11 H11 0.9500 . ?
C12 C13 1.393(7) . ?
C12 H12 0.9500 . ?
C13 C14 1.381(7) . ?
C13 H13 0.9500 . ?
C14 C15 1.417(6) . ?
C14 H14 0.9500 . ?
C15 C16 1.459(6) . ?
C16 O5 1.228(5) . ?
C16 O6 1.325(5) . ?
O6 C17 1.448(6) . ?
C17 C18 1.500(8) . ?
C17 H17A 0.9900 . ?
C17 H17B 0.9900 . ?
C18 H18A 0.9800 . ?
C18 H18B 0.9800 . ?
C18 H18C 0.9800 . ?
O7 C19 1.300(5) . ?
C19 C20 1.422(6) . ?
C19 C24 1.433(6) . ?
C20 C21 1.362(7) . ?
C20 H20 0.9500 . ?
C21 C22 1.392(7) . ?
C21 H21 0.9500 . ?
C22 C23 1.373(7) . ?
C22 H22 0.9500 . ?
C23 C24 1.396(6) . ?
C23 H23 0.9500 . ?
C24 C25 1.476(6) . ?
C25 O8 1.216(6) . ?
C25 O9A 1.366(7) . ?
C25 O9B 1.391(12) . ?
O9A C26A 1.455(10) . ?
C26A C27A 1.504(13) . ?
C26A H26A 0.9900 . ?
C26A H26B 0.9900 . ?
C27A H27A 0.9800 . ?
C27A H27B 0.9800 . ?
C27A H27C 0.9800 . ?
O9B C26B 1.438(19) . ?
C26B C27B 1.49(2) . ?
C26B H26C 0.9900 . ?
C26B H26D 0.9900 . ?
C27B H27D 0.9800 . ?
C27B H27E 0.9800 . ?
C27B H27F 0.9800 . ?
O10 C28 1.321(5) . ?
C28 C29 1.411(6) . ?
C28 C33 1.425(6) . ?
C29 C30 1.379(6) . ?
C29 H29 0.9500 . ?
C30 C31 1.391(7) . ?
C30 H30 0.9500 . ?
C31 C32 1.365(6) . ?
C31 H31 0.9500 . ?
C32 C33 1.411(6) . ?
C32 H32 0.9500 . ?
C33 C34 1.456(6) . ?
C34 O11 1.234(5) . ?
C34 O12 1.327(5) . ?
O12 C35 1.448(6) . ?
C35 C36 1.499(8) . ?
C35 H35A 0.9900 . ?
C35 H35B 0.9900 . ?
C36 H36A 0.9800 . ?
C36 H36B 0.9800 . ?
C36 H36C 0.9800 . ?
O13 C37 1.428(5) . ?
O13 H13A 0.8405 . ?
C37 C38 1.500(7) . ?
C37 H37A 0.9900 . ?
C37 H37B 0.9900 . ?
C38 H38A 0.9800 . ?
C38 H38B 0.9800 . ?
C38 H38C 0.9800 . ?
O14 C39 1.410(5) . ?
O14 H14A 0.8407 . ?
C39 C40 1.499(8) . ?
C39 H39A 0.9900 . ?
C39 H39B 0.9900 . ?
C40 H40A 0.9800 . ?
C40 H40B 0.9800 . ?
C40 H40C 0.9800 . ?
O15 C41 1.292(5) . ?
C41 C42 1.422(6) . ?
C41 C46 1.433(6) . ?
C42 C43 1.359(6) . ?
C42 H42 0.9500 . ?
C43 C44 1.409(6) . ?
C43 H43 0.9500 . ?
C44 C45 1.377(7) . ?
C44 H44 0.9500 . ?
C45 C46 1.406(6) . ?
C45 H45 0.9500 . ?
C46 C47 1.471(6) . ?
C47 O16 1.211(5) . ?
C47 O17 1.345(5) . ?
O17 C48 1.450(5) . ?
C48 C49 1.489(6) . ?
C48 H48A 0.9900 . ?
C48 H48B 0.9900 . ?
C49 H49A 0.9800 . ?
C49 H49B 0.9800 . ?
C49 H49C 0.9800 . ?
O18 C50 1.326(5) . ?
C50 C51 1.405(6) . ?
C50 C55 1.431(6) . ?
C51 C52 1.376(6) . ?
C51 H51 0.9500 . ?
C52 C53 1.401(7) . ?
C52 H52 0.9500 . ?
C53 C54 1.366(7) . ?
C53 H53 0.9500 . ?
C54 C55 1.417(6) . ?
C54 H54 0.9500 . ?
C55 C56 1.461(6) . ?
C56 O19 1.227(5) . ?
C56 O20 1.319(5) . ?
O20 C57 1.466(6) . ?
C57 C58 1.492(8) . ?
C57 H57A 0.9900 . ?
C57 H57B 0.9900 . ?
C58 H58A 0.9800 . ?
C58 H58B 0.9800 . ?
C58 H58C 0.9800 . ?
O21 C59 1.325(5) . ?
C59 C60 1.408(6) . ?
C59 C64 1.423(6) . ?
C60 C61 1.374(6) . ?
C60 H60 0.9500 . ?
C61 C62 1.401(7) . ?
C61 H61 0.9500 . ?
C62 C63 1.374(7) . ?
C62 H62 0.9500 . ?
C63 C64 1.414(6) . ?
C63 H63 0.9500 . ?
C64 C65 1.457(6) . ?
C65 O22 1.228(5) . ?
C65 O23 1.337(5) . ?
O23 C66 1.450(6) . ?
C66 C67 1.505(7) . ?
C66 H66A 0.9900 . ?
C66 H66B 0.9900 . ?
C67 H67A 0.9800 . ?
C67 H67B 0.9800 . ?
C67 H67C 0.9800 . ?
O24 C68 1.295(5) . ?
C68 C69 1.419(6) . ?
C68 C73 1.434(6) . ?
C69 C70 1.389(6) . ?
C69 H69 0.9500 . ?
C70 C71 1.402(7) . ?
C70 H70 0.9500 . ?
C71 C72 1.380(7) . ?
C71 H71 0.9500 . ?
C72 C73 1.394(6) . ?
C72 H72 0.9500 . ?
C73 C74 1.468(6) . ?
C74 O25 1.227(5) . ?
C74 O26 1.341(5) . ?
O26 C75 1.459(5) . ?
C75 C76 1.510(6) . ?
C75 H75A 0.9900 . ?
C75 H75B 0.9900 . ?
C76 H76A 0.9800 . ?
C76 H76B 0.9800 . ?
C76 H76C 0.9800 . ?
O27 C77 1.419(5) . ?
O27 H27G 0.8403 . ?
C77 C78 1.502(8) . ?
C77 H77A 0.9900 . ?
C77 H77B 0.9900 . ?
C78 H78A 0.9800 . ?
C78 H78B 0.9800 . ?
C78 H78C 0.9800 . ?
O28 C79 1.423(5) . ?
O28 H28A 0.8406 . ?
C79 C80 1.505(7) . ?
C79 H79A 0.9900 . ?
C79 H79B 0.9900 . ?
C80 H80A 0.9800 . ?
C80 H80B 0.9800 . ?
C80 H80C 0.9800 . ?
O29 C81 1.425(6) . ?
O29 H29A 0.8400 . ?
C81 C82 1.521(6) . ?
C81 H81A 0.9900 . ?
C81 H81B 0.9900 . ?
C82 H82A 0.9800 . ?
C82 H82B 0.9800 . ?
C82 H82C 0.9800 . ?
O30 C83 1.435(6) . ?
O30 H30A 0.8402 . ?
C83 C84 1.508(7) . ?
C83 H83A 0.9900 . ?
C83 H83B 0.9900 . ?
C84 H84A 0.9800 . ?
C84 H84B 0.9800 . ?
C84 H84C 0.9800 . ?

loop_
_geom_hbond_atom_site_label_D
_geom_hbond_atom_site_label_H
_geom_hbond_atom_site_label_A
_geom_hbond_distance_DH
_geom_hbond_distance_HA
_geom_hbond_distance_DA
_geom_hbond_angle_DHA
_geom_hbond_site_symmetry_A
C11 H11 O2 0.95 2.42 3.127(5) 131.1 .
O13 H13A O30 0.84 1.82 2.656(4) 173.1 .
O27 H27G O24 0.84 1.80 2.617(4) 164.3 .
C11 H11 O2 0.95 2.42 3.127(5) 131.1 .
C29 H29 O8 0.95 2.48 3.293(6) 143.4 .
C35 H35A O24 0.99 2.59 3.424(6) 141.6 .
O14 H14A O1 0.84 1.80 2.598(4) 157.1 .
C51 H51 O16 0.95 2.46 3.247(5) 139.9 .
C57 H57B O1 0.99 2.59 3.448(6) 144.6 1_545
C60 H60 O25 0.95 2.41 3.119(5) 131.0 .
O28 H28A O29 0.84 1.82 2.660(4) 174.2 2_745
O30 H30A O7 0.84 1.79 2.626(4) 171.2 .

loop_
_geom_torsion_atom_site_label_1
_geom_torsion_atom_site_label_2
_geom_torsion_atom_site_label_3
_geom_torsion_atom_site_label_4
_geom_torsion
_geom_torsion_site_symmetry_1
_geom_torsion_site_symmetry_2
_geom_torsion_site_symmetry_3
_geom_torsion_site_symmetry_4
_geom_torsion_publ_flag
Mg2 O1 C1 C2 148.6(3) . . . . ?
Mg2 O1 C1 C6 -32.7(6) . . . . ?
O1 C1 C2 C3 -179.2(4) . . . . ?
C6 C1 C2 C3 2.1(6) . . . . ?
C1 C2 C3 C4 -1.0(7) . . . . ?
C2 C3 C4 C5 -0.8(7) . . . . ?
C3 C4 C5 C6 1.5(7) . . . . ?
C4 C5 C6 C1 -0.4(7) . . . . ?
C4 C5 C6 C7 -179.4(4) . . . . ?
O1 C1 C6 C5 180.0(4) . . . . ?
C2 C1 C6 C5 -1.4(6) . . . . ?
O1 C1 C6 C7 -1.0(7) . . . . ?
C2 C1 C6 C7 177.6(4) . . . . ?
C5 C6 C7 O2 -167.2(4) . . . . ?
C1 C6 C7 O2 13.8(7) . . . . ?
C5 C6 C7 O3 13.7(6) . . . . ?
C1 C6 C7 O3 -165.4(4) . . . . ?
O3 C7 O2 Mg2 -171.9(3) . . . . ?
C6 C7 O2 Mg2 9.1(6) . . . . ?
O2 C7 O3 C8 0.1(6) . . . . ?
C6 C7 O3 C8 179.3(4) . . . . ?
C7 O3 C8 C9 -179.8(4) . . . . ?
Mg1 O4 C10 C11 165.4(3) . . . . ?
Mg2 O4 C10 C11 -18.2(5) . . . . ?
Mg1 O4 C10 C15 -15.5(6) . . . . ?
Mg2 O4 C10 C15 160.9(3) . . . . ?
O4 C10 C11 C12 176.4(4) . . . . ?
C15 C10 C11 C12 -2.7(6) . . . . ?
C10 C11 C12 C13 0.0(7) . . . . ?
C11 C12 C13 C14 2.4(8) . . . . ?
C12 C13 C14 C15 -2.0(8) . . . . ?
C13 C14 C15 C10 -0.7(7) . . . . ?
C13 C14 C15 C16 179.9(4) . . . . ?
O4 C10 C15 C14 -176.0(4) . . . . ?
C11 C10 C15 C14 3.1(6) . . . . ?
O4 C10 C15 C16 3.3(6) . . . . ?
C11 C10 C15 C16 -177.6(4) . . . . ?
C14 C15 C16 O5 -175.4(4) . . . . ?
C10 C15 C16 O5 5.2(7) . . . . ?
C14 C15 C16 O6 3.5(6) . . . . ?
C10 C15 C16 O6 -175.8(4) . . . . ?
O6 C16 O5 Mg1 179.9(3) . . . . ?
C15 C16 O5 Mg1 -1.3(7) . . . . ?
O5 C16 O6 C17 4.2(6) . . . . ?
C15 C16 O6 C17 -174.8(4) . . . . ?
C16 O6 C17 C18 -83.3(5) . . . . ?
Mg1 O7 C19 C20 -147.7(3) . . . . ?
Mg1 O7 C19 C24 33.6(6) . . . . ?
O7 C19 C20 C21 -179.2(4) . . . . ?
C24 C19 C20 C21 -0.5(7) . . . . ?
C19 C20 C21 C22 0.1(8) . . . . ?
C20 C21 C22 C23 0.6(8) . . . . ?
C21 C22 C23 C24 -0.8(7) . . . . ?
C22 C23 C24 C19 0.4(7) . . . . ?
C22 C23 C24 C25 178.3(5) . . . . ?
O7 C19 C24 C23 179.0(4) . . . . ?
C20 C19 C24 C23 0.2(6) . . . . ?
O7 C19 C24 C25 1.0(7) . . . . ?
C20 C19 C24 C25 -177.8(4) . . . . ?
C23 C24 C25 O8 171.7(5) . . . . ?
C19 C24 C25 O8 -10.3(8) . . . . ?
C23 C24 C25 O9A -18.5(7) . . . . ?
C19 C24 C25 O9A 159.5(5) . . . . ?
C23 C24 C25 O9B 14.1(9) . . . . ?
C19 C24 C25 O9B -167.9(8) . . . . ?
O9A C25 O8 Mg1 177.2(5) . . . . ?
O9B C25 O8 Mg1 142.0(8) . . . . ?
C24 C25 O8 Mg1 -14.0(7) . . . . ?
O8 C25 O9A C26A -9.0(10) . . . . ?
C24 C25 O9A C26A -179.5(6) . . . . ?
C25 O9A C26A C27A -81.3(9) . . . . ?
O8 C25 O9B C26B 16.3(17) . . . . ?
C24 C25 O9B C26B 176.1(11) . . . . ?
C25 O9B C26B C27B 76.5(16) . . . . ?
Mg2 O10 C28 C29 -177.9(3) . . . . ?
Mg1 O10 C28 C29 -21.3(5) . . . . ?
Mg2 O10 C28 C33 2.2(6) . . . . ?
Mg1 O10 C28 C33 158.8(3) . . . . ?
O10 C28 C29 C30 177.7(4) . . . . ?
C33 C28 C29 C30 -2.4(6) . . . . ?
C28 C29 C30 C31 0.3(7) . . . . ?
C29 C30 C31 C32 1.9(7) . . . . ?
C30 C31 C32 C33 -2.0(7) . . . . ?
C31 C32 C33 C28 -0.1(6) . . . . ?
C31 C32 C33 C34 179.8(4) . . . . ?
O10 C28 C33 C32 -177.9(4) . . . . ?
C29 C28 C33 C32 2.2(6) . . . . ?
O10 C28 C33 C34 2.3(6) . . . . ?
C29 C28 C33 C34 -177.6(4) . . . . ?
C32 C33 C34 O11 179.8(4) . . . . ?
C28 C33 C34 O11 -0.3(7) . . . . ?
C32 C33 C34 O12 0.2(6) . . . . ?
C28 C33 C34 O12 -179.9(4) . . . . ?
O12 C34 O11 Mg2 173.5(3) . . . . ?
C33 C34 O11 Mg2 -6.1(6) . . . . ?
O11 C34 O12 C35 -5.7(6) . . . . ?
C33 C34 O12 C35 173.9(4) . . . . ?
C34 O12 C35 C36 -94.5(5) . . . . ?
Mg2 O13 C37 C38 -96.6(5) . . . . ?
Mg1 O14 C39 C40 -76.3(6) . . . . ?
Mg4 O15 C41 C42 147.6(3) . . . . ?
Mg4 O15 C41 C46 -33.3(6) . . . . ?
O15 C41 C42 C43 179.5(4) . . . . ?
C46 C41 C42 C43 0.3(6) . . . . ?
C41 C42 C43 C44 0.5(7) . . . . ?
C42 C43 C44 C45 -0.6(7) . . . . ?
C43 C44 C45 C46 -0.1(7) . . . . ?
C44 C45 C46 C41 0.9(7) . . . . ?
C44 C45 C46 C47 -177.8(4) . . . . ?
O15 C41 C46 C45 179.9(4) . . . . ?
C42 C41 C46 C45 -1.0(6) . . . . ?
O15 C41 C46 C47 -1.4(6) . . . . ?
C42 C41 C46 C47 177.7(4) . . . . ?
C45 C46 C47 O16 -170.1(4) . . . . ?
C41 C46 C47 O16 11.2(7) . . . . ?
C45 C46 C47 O17 10.8(6) . . . . ?
C41 C46 C47 O17 -167.9(4) . . . . ?
O17 C47 O16 Mg4 -167.7(3) . . . . ?
C46 C47 O16 Mg4 13.2(6) . . . . ?
O16 C47 O17 C48 -2.6(6) . . . . ?
C46 C47 O17 C48 176.6(4) . . . . ?
C47 O17 C48 C49 -178.6(4) . . . . ?
Mg3 O18 C50 C51 179.7(3) . . . . ?
Mg4 O18 C50 C51 23.2(6) . . . . ?
Mg3 O18 C50 C55 -0.5(6) . . . . ?
Mg4 O18 C50 C55 -157.0(3) . . . . ?
O18 C50 C51 C52 -176.9(4) . . . . ?
C55 C50 C51 C52 3.3(6) . . . . ?
C50 C51 C52 C53 -1.0(7) . . . . ?
C51 C52 C53 C54 -1.2(7) . . . . ?
C52 C53 C54 C55 0.9(7) . . . . ?
C53 C54 C55 C50 1.5(7) . . . . ?
C53 C54 C55 C56 -177.2(4) . . . . ?
O18 C50 C55 C54 176.7(4) . . . . ?
C51 C50 C55 C54 -3.5(6) . . . . ?
O18 C50 C55 C56 -4.6(7) . . . . ?
C51 C50 C55 C56 175.2(4) . . . . ?
C54 C55 C56 O19 179.5(4) . . . . ?
C50 C55 C56 O19 0.8(7) . . . . ?
C54 C55 C56 O20 -0.2(6) . . . . ?
C50 C55 C56 O20 -178.9(4) . . . . ?
O20 C56 O19 Mg3 -172.3(3) . . . . ?
C55 C56 O19 Mg3 8.1(7) . . . . ?
O19 C56 O20 C57 4.8(6) . . . . ?
C55 C56 O20 C57 -175.5(4) . . . . ?
C56 O20 C57 C58 94.6(5) . . . . ?
Mg4 O21 C59 C60 -166.3(3) . . . . ?
Mg3 O21 C59 C60 18.9(6) . . . . ?
Mg4 O21 C59 C64 14.5(6) . . . . ?
Mg3 O21 C59 C64 -160.3(3) . . . . ?
O21 C59 C60 C61 -175.5(4) . . . . ?
C64 C59 C60 C61 3.7(6) . . . . ?
C59 C60 C61 C62 -1.4(7) . . . . ?
C60 C61 C62 C63 -1.1(8) . . . . ?
C61 C62 C63 C64 1.2(8) . . . . ?
C62 C63 C64 C59 1.2(7) . . . . ?
C62 C63 C64 C65 -178.2(4) . . . . ?
O21 C59 C64 C63 175.6(4) . . . . ?
C60 C59 C64 C63 -3.6(6) . . . . ?
O21 C59 C64 C65 -5.0(6) . . . . ?
C60 C59 C64 C65 175.8(4) . . . . ?
C63 C64 C65 O22 177.4(4) . . . . ?
C59 C64 C65 O22 -2.1(7) . . . . ?
C63 C64 C65 O23 -1.9(6) . . . . ?
C59 C64 C65 O23 178.7(4) . . . . ?
O23 C65 O22 Mg4 178.6(3) . . . . ?
C64 C65 O22 Mg4 -0.5(6) . . . . ?
O22 C65 O23 C66 -4.3(6) . . . . ?
C64 C65 O23 C66 175.0(4) . . . . ?
C65 O23 C66 C67 82.8(5) . . . . ?
Mg3 O24 C68 C69 -149.7(3) . . . . ?
Mg3 O24 C68 C73 31.1(6) . . . . ?
O24 C68 C69 C70 178.5(4) . . . . ?
C73 C68 C69 C70 -2.2(6) . . . . ?
C68 C69 C70 C71 0.9(7) . . . . ?
C69 C70 C71 C72 1.0(7) . . . . ?
C70 C71 C72 C73 -1.4(7) . . . . ?
C71 C72 C73 C68 0.0(7) . . . . ?
C71 C72 C73 C74 178.1(4) . . . . ?
O24 C68 C73 C72 -178.9(4) . . . . ?
C69 C68 C73 C72 1.8(6) . . . . ?
O24 C68 C73 C74 2.9(6) . . . . ?
C69 C68 C73 C74 -176.3(4) . . . . ?
C72 C73 C74 O25 166.4(4) . . . . ?
C68 C73 C74 O25 -15.5(7) . . . . ?
C72 C73 C74 O26 -14.9(6) . . . . ?
C68 C73 C74 O26 163.2(4) . . . . ?
O26 C74 O25 Mg3 173.6(3) . . . . ?
C73 C74 O25 Mg3 -7.8(6) . . . . ?
O25 C74 O26 C75 -0.3(6) . . . . ?
C73 C74 O26 C75 -179.1(4) . . . . ?
C74 O26 C75 C76 179.2(4) . . . . ?
Mg4 O27 C77 C78 75.8(6) . . . . ?
Mg3 O28 C79 C80 96.7(5) . . . . ?
